data_4134338
loop_
_publ_author_name
'Guo, Shu'
'Zhong, Ruidan'
'Wang, Wei'
'Tao, Jing'
'Ni, Danrui'
'Cava, Robert J.'

_publ_section_title
;
 K<sub>3</sub>Ir<sub>2</sub>O<sub>6</sub> and
 K<sub>16.3</sub>Ir<sub>8</sub>O<sub>30</sub>, Low dimensional Iridates
 with Infinite IrO<sub>6</sub> Chains.
;
_journal_name_full 'Journal of the American Chemical Society'
_journal_paper_doi 10.1021/jacs.0c00849
_journal_year 2020
_chemical_formula_moiety '0.5(Ir16 K32.56 O60)'
_chemical_formula_sum 'Ir8 K16.28 O30'
_chemical_formula_weight 2654.15
_space_group_crystal_system orthorhombic
_space_group_IT_number 63
_space_group_name_Hall '-C 2c 2'
_space_group_name_H-M_alt 'C m c m'
_atom_sites_solution_hydrogens None
_atom_sites_solution_primary direct
_atom_sites_solution_secondary difmap
_audit_creation_date 2020-01-22
_audit_creation_method
;
Olex2 1.2
(compiled 2018.05.29 svn.r3508 for OlexSys, GUI svn.r5506)
;
_cell_angle_alpha 90.00
_cell_angle_beta 90.00
_cell_angle_gamma 90.00
_cell_formula_units_Z 2
_cell_length_a 5.8793(3)
_cell_length_b 19.4968(9)
_cell_length_c 15.2856(7)
_cell_measurement_reflns_used 9983
_cell_measurement_temperature 290
_cell_measurement_theta_max 33.20
_cell_measurement_theta_min 2.48
_cell_volume 1752.15(14)
_computing_molecular_graphics 'Olex2 (Dolomanov et al., 2009)'
_computing_publication_material 'Olex2 (Dolomanov et al., 2009)'
_computing_structure_refinement 'XH (Sheldrick, 2008)'
_computing_structure_solution 'XS (Sheldrick, 2008)'
_diffrn_ambient_temperature 290
_diffrn_detector 'Bruker APEX2 area detector'
_diffrn_detector_area_resol_mean 7.9
_diffrn_detector_type 'CCD area detector'
_diffrn_measured_fraction_theta_full 0.998
_diffrn_measured_fraction_theta_max 0.998
_diffrn_measurement_device 'three-circle diffractometer'
_diffrn_measurement_device_type 'Bruker SMART APEX2 area detector'
_diffrn_measurement_method '\w and \f scans'
_diffrn_radiation_monochromator 'mirror optics'
_diffrn_radiation_probe x-ray
_diffrn_radiation_type MoK\a
_diffrn_radiation_wavelength 0.71073
_diffrn_reflns_av_R_equivalents 0.0677
_diffrn_reflns_av_unetI/netI 0.0284
_diffrn_reflns_limit_h_max 7
_diffrn_reflns_limit_h_min -7
_diffrn_reflns_limit_k_max 24
_diffrn_reflns_limit_k_min -24
_diffrn_reflns_limit_l_max 19
_diffrn_reflns_limit_l_min -19
_diffrn_reflns_number 13094
_diffrn_reflns_theta_full 26.36
_diffrn_reflns_theta_max 26.36
_diffrn_reflns_theta_min 2.09
_diffrn_source 'microfocus sealed X-ray tube'
_diffrn_source_type 'Incoatec I\ms'
_diffrn_standards_number 0
_exptl_absorpt_coefficient_mu 32.288
_exptl_absorpt_correction_T_max 0.7465
_exptl_absorpt_correction_T_min 0.2872
_exptl_absorpt_correction_type multi-scan
_exptl_absorpt_process_details
;
SADABS-2016/2 (Bruker,2016/2) was used for absorption correction.
wR2(int) was 0.1622 before and 0.0552 after correction.
The Ratio of minimum to maximum transmission is 0.3847.
The \l/2 correction factor is Not present.
;
_exptl_crystal_colour black
_exptl_crystal_colour_primary black
_exptl_crystal_density_diffrn 5.031
_exptl_crystal_density_method 'not measured'
_exptl_crystal_description plate
_exptl_crystal_F_000 2331
_exptl_crystal_size_max 0.209
_exptl_crystal_size_mid 0.129
_exptl_crystal_size_min 0.032
_refine_diff_density_max 2.465
_refine_diff_density_min -1.877
_refine_diff_density_rms 0.299
_refine_ls_extinction_method none
_refine_ls_goodness_of_fit_ref 1.184
_refine_ls_hydrogen_treatment undef
_refine_ls_matrix_type full
_refine_ls_number_parameters 84
_refine_ls_number_reflns 1023
_refine_ls_number_restraints 0
_refine_ls_restrained_S_all 1.184
_refine_ls_R_factor_all 0.0296
_refine_ls_R_factor_gt 0.0235
_refine_ls_shift/su_max 0.000
_refine_ls_shift/su_mean 0.000
_refine_ls_structure_factor_coef Fsqd
_refine_ls_weighting_details 'calc w=1/[\s^2^(Fo^2^)+(0.0311P)^2^+6.1908P] where P=(Fo^2^+2Fc^2^)/3'
_refine_ls_weighting_scheme calc
_refine_ls_wR_factor_gt 0.0554
_refine_ls_wR_factor_ref 0.0569
_reflns_number_gt 945
_reflns_number_total 1023
_reflns_threshold_expression >2sigma(I)
_cod_data_source_file ja0c00849_si_004.cif
_cod_data_source_block 190928_3_rt_0m
_cod_database_code 4134338
_olex2_refinement_description
;
;
_olex2_submission_special_instructions 'No special instructions were received'

loop_
_space_group_symop_id
_space_group_symop_operation_xyz
1 'x, y, z'
2 '-x, -y, z+1/2'
3 'x, -y, -z'
4 '-x, y, -z+1/2'
5 'x+1/2, y+1/2, z'
6 '-x+1/2, -y+1/2, z+1/2'
7 'x+1/2, -y+1/2, -z'
8 '-x+1/2, y+1/2, -z+1/2'
9 '-x, -y, -z'
10 'x, y, -z-1/2'
11 '-x, y, z'
12 'x, -y, z-1/2'
13 '-x+1/2, -y+1/2, -z'
14 'x+1/2, y+1/2, -z-1/2'
15 '-x+1/2, y+1/2, z'
16 'x+1/2, -y+1/2, z-1/2'

loop_
_atom_site_label
_atom_site_type_symbol
_atom_site_fract_x
_atom_site_fract_y
_atom_site_fract_z
_atom_site_U_iso_or_equiv
_atom_site_adp_type
_atom_site_occupancy
_atom_site_calc_flag
_atom_site_disorder_assembly
_atom_site_disorder_group
_atom_site_site_symmetry_order
_atom_site_refinement_flags_posn
_atom_site_refinement_flags_adp
_atom_site_refinement_flags_occupancy
Ir1 Ir 0.0000 0.172626(19) 0.149726(18) 0.00786(12) Uani 1 d . . 2 S T P
Ir2 Ir 0.0000 0.077815(19) 0.01122(2) 0.00738(12) Uani 1 d . . 2 S T P
K1 K 0.5000 0.47335(19) 0.2500 0.0462(12) Uani 1 d . . 4 S T P
K2 K 0.0000 0.57211(13) 0.35674(14) 0.0215(5) Uani 1 d . . 2 S T P
K3 K 0.0000 0.75594(11) 0.43962(13) 0.0169(4) Uani 1 d . . 2 S T P
K4 K 0.5000 0.89840(13) 0.42208(13) 0.0165(4) Uani 1 d . . 2 S T P
K5 K 0.7766(12) 0.8174(3) 0.2500 0.052(2) Uani 0.570(10) d . . 2 S T P
O1 O 0.5000 0.7659(4) 0.3707(4) 0.0209(16) Uani 1 d . . 2 S T P
O2 O 0.2865(11) 0.6725(3) 0.2500 0.0120(14) Uani 1 d . . 2 S T P
O3 O 0.7155(7) 0.6532(2) 0.4508(2) 0.0097(9) Uani 1 d . . 1 . . .
O4 O 0.5000 0.5714(4) 0.3589(4) 0.0120(14) Uani 1 d . . 2 S T P
O5 O 0.2837(11) 0.5000 0.5000 0.0115(13) Uani 1 d . . 2 S T P
O6 O 0.5000 0.6057(4) 0.6045(4) 0.0155(14) Uani 1 d . . 2 S T P
O7 O 0.0000 0.4503(5) 0.2500 0.017(2) Uani 1 d . . 4 S T P

loop_
_atom_site_aniso_label
_atom_site_aniso_U_11
_atom_site_aniso_U_22
_atom_site_aniso_U_33
_atom_site_aniso_U_23
_atom_site_aniso_U_13
_atom_site_aniso_U_12
Ir1 0.00959(19) 0.0059(2) 0.00804(18) -0.00017(12) 0.000 0.000
Ir2 0.00825(19) 0.0034(2) 0.01053(18) -0.00059(12) 0.000 0.000
K1 0.118(4) 0.0057(19) 0.0153(14) 0.000 0.000 0.000
K2 0.0184(11) 0.0216(14) 0.0247(10) -0.0107(9) 0.000 0.000
K3 0.0206(9) 0.0072(11) 0.0231(9) -0.0008(8) 0.000 0.000
K4 0.0167(9) 0.0154(12) 0.0173(9) -0.0016(8) 0.000 0.000
K5 0.097(5) 0.035(4) 0.023(2) 0.000 0.000 -0.033(3)
O1 0.036(4) 0.003(4) 0.024(3) 0.000(3) 0.000 0.000
O2 0.014(3) 0.015(4) 0.006(3) 0.000 0.000 0.003(3)
O3 0.0112(19) 0.006(2) 0.0116(18) 0.0010(17) -0.0027(18) -0.0029(18)
O4 0.017(3) 0.009(4) 0.010(3) -0.007(2) 0.000 0.000
O5 0.008(3) 0.006(3) 0.020(3) 0.002(2) 0.000 0.000
O6 0.016(3) 0.017(4) 0.013(3) 0.005(3) 0.000 0.000
O7 0.028(5) 0.019(6) 0.005(4) 0.000 0.000 0.000

loop_
_atom_type_symbol
_atom_type_description
_atom_type_scat_dispersion_real
_atom_type_scat_dispersion_imag
_atom_type_scat_source
Ir Ir -1.4442 7.9887 'International Tables Vol C Tables 4.2.6.8 and 6.1.1.4'
K K 0.2009 0.2494 'International Tables Vol C Tables 4.2.6.8 and 6.1.1.4'
O O 0.0106 0.0060 'International Tables Vol C Tables 4.2.6.8 and 6.1.1.4'

loop_
_geom_angle_atom_site_label_1
_geom_angle_atom_site_label_2
_geom_angle_atom_site_label_3
_geom_angle
_geom_angle_site_symmetry_1
_geom_angle_site_symmetry_3
_geom_angle_publ_flag
Ir1 Ir1 K2 91.60(3) 10_556 14_546 ?
Ir1 Ir1 K2 91.60(3) 10_556 14_446 ?
Ir1 Ir1 K3 156.55(4) 10_556 2_564 ?
Ir1 Ir1 K5 64.80(4) 10_556 5_445 ?
Ir2 Ir1 Ir1 138.875(9) . 10_556 ?
Ir2 Ir1 K2 67.31(4) . 14_446 ?
Ir2 Ir1 K2 67.31(4) . 14_546 ?
Ir2 Ir1 K3 64.57(4) . 2_564 ?
Ir2 Ir1 K5 146.76(8) . 5_445 ?
K2 Ir1 K2 112.55(7) 14_446 14_546 ?
K2 Ir1 K5 94.07(12) 14_546 5_445 ?
K2 Ir1 K5 145.32(10) 14_446 5_445 ?
K3 Ir1 K2 101.24(4) 2_564 14_546 ?
K3 Ir1 K2 101.24(4) 2_564 14_446 ?
K3 Ir1 K5 94.52(5) 2_564 5_445 ?
O1 Ir1 Ir1 99.7(2) 14_446 10_556 ?
O1 Ir1 Ir2 121.4(2) 14_446 . ?
O1 Ir1 K2 122.81(5) 14_446 14_446 ?
O1 Ir1 K2 122.81(5) 14_446 14_546 ?
O1 Ir1 K3 56.8(2) 14_446 2_564 ?
O1 Ir1 K5 45.51(18) 14_446 5_445 ?
O1 Ir1 O2 97.6(3) 14_446 15_545 ?
O1 Ir1 O2 97.6(3) 14_446 5_445 ?
O1 Ir1 O3 93.2(2) 14_446 8_545 ?
O1 Ir1 O3 93.2(2) 14_446 14_446 ?
O1 Ir1 O4 166.5(3) 14_446 14_446 ?
O2 Ir1 Ir1 39.32(15) 5_445 10_556 ?
O2 Ir1 Ir1 39.32(15) 15_545 10_556 ?
O2 Ir1 Ir2 125.60(18) 15_545 . ?
O2 Ir1 Ir2 125.60(18) 5_445 . ?
O2 Ir1 K2 123.23(17) 15_545 14_446 ?
O2 Ir1 K2 123.23(17) 5_445 14_546 ?
O2 Ir1 K2 59.61(17) 15_545 14_546 ?
O2 Ir1 K2 59.61(17) 5_445 14_446 ?
O2 Ir1 K3 135.25(16) 15_545 2_564 ?
O2 Ir1 K3 135.25(16) 5_445 2_564 ?
O2 Ir1 K5 87.57(19) 5_445 5_445 ?
O2 Ir1 K5 52.1(2) 15_545 5_445 ?
O2 Ir1 O2 78.6(3) 15_545 5_445 ?
O2 Ir1 O3 101.0(2) 5_445 8_545 ?
O2 Ir1 O3 101.0(2) 15_545 14_446 ?
O2 Ir1 O3 169.2(2) 5_445 14_446 ?
O2 Ir1 O3 169.2(2) 15_545 8_545 ?
O3 Ir1 Ir1 139.28(12) 14_446 10_556 ?
O3 Ir1 Ir1 139.28(12) 8_545 10_556 ?
O3 Ir1 Ir2 46.06(12) 8_545 . ?
O3 Ir1 Ir2 46.06(12) 14_446 . ?
O3 Ir1 K2 49.86(13) 14_446 14_546 ?
O3 Ir1 K2 113.26(13) 8_545 14_546 ?
O3 Ir1 K2 49.86(13) 8_545 14_446 ?
O3 Ir1 K2 113.26(13) 14_446 14_446 ?
O3 Ir1 K3 51.61(13) 14_446 2_564 ?
O3 Ir1 K3 51.61(13) 8_545 2_564 ?
O3 Ir1 K5 100.77(15) 14_446 5_445 ?
O3 Ir1 K5 138.73(15) 8_545 5_445 ?
O3 Ir1 O3 77.4(2) 8_545 14_446 ?
O4 Ir1 Ir1 93.82(16) 14_446 10_556 ?
O4 Ir1 Ir2 45.05(17) 14_446 . ?
O4 Ir1 K2 56.28(4) 14_446 14_446 ?
O4 Ir1 K2 56.28(4) 14_446 14_546 ?
O4 Ir1 K3 109.62(17) 14_446 2_564 ?
O4 Ir1 K5 144.16(15) 14_446 5_445 ?
O4 Ir1 O2 92.9(2) 14_446 15_545 ?
O4 Ir1 O2 92.9(2) 14_446 5_445 ?
O4 Ir1 O3 76.29(18) 14_446 8_545 ?
O4 Ir1 O3 76.29(18) 14_446 14_446 ?
Ir1 Ir2 Ir2 137.574(18) . 9 ?
Ir1 Ir2 K2 66.07(4) . 14_546 ?
Ir1 Ir2 K3 67.53(3) . 2_564 ?
Ir1 Ir2 K4 102.73(4) . 2_564 ?
Ir1 Ir2 K4 102.73(4) . 2_664 ?
Ir2 Ir2 K2 91.87(4) 9 14_546 ?
Ir2 Ir2 K3 154.89(4) 9 2_564 ?
Ir2 Ir2 K4 95.40(4) 9 2_564 ?
Ir2 Ir2 K4 95.40(4) 9 2_664 ?
K3 Ir2 K2 102.15(4) 2_564 14_546 ?
K4 Ir2 K2 168.52(5) 2_564 14_546 ?
K4 Ir2 K2 59.99(4) 2_664 14_546 ?
K4 Ir2 K3 74.49(4) 2_564 2_564 ?
K4 Ir2 K3 74.49(4) 2_664 2_564 ?
K4 Ir2 K4 127.83(6) 2_564 2_664 ?
O3 Ir2 Ir1 46.13(11) 14_446 . ?
O3 Ir2 Ir1 46.13(11) 8_545 . ?
O3 Ir2 Ir2 138.86(13) 8_545 9 ?
O3 Ir2 Ir2 138.86(13) 14_446 9 ?
O3 Ir2 K2 112.09(12) 8_545 14_546 ?
O3 Ir2 K2 49.08(13) 14_446 14_546 ?
O3 Ir2 K3 53.43(13) 8_545 2_564 ?
O3 Ir2 K3 53.43(13) 14_446 2_564 ?
O3 Ir2 K4 125.34(13) 8_545 2_664 ?
O3 Ir2 K4 56.94(12) 8_545 2_564 ?
O3 Ir2 K4 125.34(13) 14_446 2_564 ?
O3 Ir2 K4 56.94(12) 14_446 2_664 ?
O3 Ir2 O3 77.5(2) 14_446 8_545 ?
O4 Ir2 Ir1 44.7(2) 14_446 . ?
O4 Ir2 Ir2 92.8(2) 14_446 9 ?
O4 Ir2 K2 55.49(3) 14_446 14_546 ?
O4 Ir2 K3 112.3(2) 14_446 2_564 ?
O4 Ir2 K4 115.11(4) 14_446 2_664 ?
O4 Ir2 K4 115.11(4) 14_446 2_564 ?
O4 Ir2 O3 76.10(19) 14_446 8_545 ?
O4 Ir2 O3 76.10(19) 14_446 14_446 ?
O5 Ir2 Ir1 124.55(8) 14_446 . ?
O5 Ir2 Ir1 124.55(8) 6_554 . ?
O5 Ir2 Ir2 39.80(14) 6_554 9 ?
O5 Ir2 Ir2 39.80(14) 14_446 9 ?
O5 Ir2 K2 123.53(11) 14_446 14_546 ?
O5 Ir2 K2 59.84(11) 6_554 14_546 ?
O5 Ir2 K3 134.09(12) 6_554 2_564 ?
O5 Ir2 K3 134.09(12) 14_446 2_564 ?
O5 Ir2 K4 130.32(12) 14_446 2_664 ?
O5 Ir2 K4 59.83(13) 14_446 2_564 ?
O5 Ir2 K4 59.83(13) 6_554 2_664 ?
O5 Ir2 K4 130.32(12) 6_554 2_564 ?
O5 Ir2 O3 100.27(19) 14_446 8_545 ?
O5 Ir2 O3 100.27(19) 6_554 14_446 ?
O5 Ir2 O3 168.27(11) 14_446 14_446 ?
O5 Ir2 O3 168.27(11) 6_554 8_545 ?
O5 Ir2 O4 92.18(15) 14_446 14_446 ?
O5 Ir2 O4 92.18(15) 6_554 14_446 ?
O5 Ir2 O5 79.6(3) 14_446 6_554 ?
O6 Ir2 Ir1 121.8(2) 14_446 . ?
O6 Ir2 Ir2 100.7(2) 14_446 9 ?
O6 Ir2 K2 123.36(5) 14_446 14_546 ?
O6 Ir2 K3 54.2(2) 14_446 2_564 ?
O6 Ir2 K4 63.93(3) 14_446 2_664 ?
O6 Ir2 K4 63.93(3) 14_446 2_564 ?
O6 Ir2 O3 93.5(2) 14_446 8_545 ?
O6 Ir2 O3 93.5(2) 14_446 14_446 ?
O6 Ir2 O4 166.5(3) 14_446 14_446 ?
O6 Ir2 O5 98.17(17) 14_446 14_446 ?
O6 Ir2 O5 98.17(17) 14_446 6_554 ?
K2 K1 K2 120.40(12) 10_656 . ?
K2 K1 K2 49.81(7) 1_655 10_656 ?
K2 K1 K2 98.71(8) 1_655 . ?
K2 K1 K2 120.40(12) 1_655 10_556 ?
K2 K1 K2 49.81(7) . 10_556 ?
K2 K1 K2 98.71(8) 10_656 10_556 ?
K5 K1 K2 139.21(12) 15_645 10_556 ?
K5 K1 K2 139.21(12) 5_445 10_656 ?
K5 K1 K2 98.94(12) 15_645 10_656 ?
K5 K1 K2 98.94(12) 5_445 . ?
K5 K1 K2 98.94(12) 5_445 10_556 ?
K5 K1 K2 139.21(12) 15_645 . ?
K5 K1 K2 98.94(12) 15_645 1_655 ?
K5 K1 K2 139.21(12) 5_445 1_655 ?
K5 K1 K5 46.7(3) 5_445 15_645 ?
O4 K1 K2 49.36(4) 10_556 10_556 ?
O4 K1 K2 84.36(12) 10_556 . ?
O4 K1 K2 84.36(12) 10_556 1_655 ?
O4 K1 K2 49.36(4) . . ?
O4 K1 K2 84.36(12) . 10_656 ?
O4 K1 K2 49.36(4) 10_556 10_656 ?
O4 K1 K2 84.36(12) . 10_556 ?
O4 K1 K2 49.36(4) . 1_655 ?
O4 K1 K5 133.81(14) . 15_645 ?
O4 K1 K5 133.81(14) 10_556 5_445 ?
O4 K1 K5 133.81(14) . 5_445 ?
O4 K1 K5 133.81(14) 10_556 15_645 ?
O4 K1 O4 82.1(3) . 10_556 ?
O4 K1 O6 165.8(2) 10_556 9_666 ?
O4 K1 O6 83.7(2) . 9_666 ?
O4 K1 O6 165.8(2) . 2_664 ?
O4 K1 O6 83.7(2) 10_556 2_664 ?
O4 K1 O7 96.55(16) 10_556 . ?
O4 K1 O7 96.55(16) . . ?
O4 K1 O7 96.55(16) 10_556 1_655 ?
O4 K1 O7 96.55(16) . 1_655 ?
O6 K1 K2 129.00(4) 2_664 . ?
O6 K1 K2 129.00(4) 2_664 1_655 ?
O6 K1 K2 86.40(11) 9_666 1_655 ?
O6 K1 K2 86.40(11) 2_664 10_556 ?
O6 K1 K2 129.00(4) 9_666 10_556 ?
O6 K1 K2 86.40(11) 9_666 . ?
O6 K1 K2 86.40(11) 2_664 10_656 ?
O6 K1 K2 129.00(4) 9_666 10_656 ?
O6 K1 K5 58.46(15) 9_666 15_645 ?
O6 K1 K5 58.46(15) 2_664 15_645 ?
O6 K1 K5 58.46(15) 2_664 5_445 ?
O6 K1 K5 58.46(15) 9_666 5_445 ?
O6 K1 O6 110.5(3) 2_664 9_666 ?
O6 K1 O7 85.05(12) 9_666 1_655 ?
O6 K1 O7 85.05(12) 2_664 . ?
O6 K1 O7 85.05(12) 2_664 1_655 ?
O6 K1 O7 85.05(12) 9_666 . ?
O7 K1 K2 47.56(17) 1_655 10_656 ?
O7 K1 K2 145.61(15) 1_655 10_556 ?
O7 K1 K2 145.61(15) . 10_656 ?
O7 K1 K2 145.61(15) . 1_655 ?
O7 K1 K2 47.56(17) . . ?
O7 K1 K2 47.56(17) 1_655 1_655 ?
O7 K1 K2 47.56(17) . 10_556 ?
O7 K1 K2 145.61(15) 1_655 . ?
O7 K1 K5 104.7(3) 1_655 5_445 ?
O7 K1 K5 104.7(3) . 15_645 ?
O7 K1 K5 57.9(2) . 5_445 ?
O7 K1 K5 57.9(2) 1_655 15_645 ?
O7 K1 O7 162.6(4) . 1_655 ?
K2 K2 K4 106.43(5) 10_556 5_445 ?
K2 K2 K4 170.35(6) 10_556 13_566 ?
K4 K2 K4 83.22(8) 13_566 5_445 ?
O2 K2 K2 57.72(8) . 10_556 ?
O2 K2 K2 57.72(8) 11 10_556 ?
O2 K2 K4 114.78(10) 11 13_566 ?
O2 K2 K4 139.98(13) 11 5_445 ?
O2 K2 K4 139.98(13) . 5_445 ?
O2 K2 K4 114.78(10) . 13_566 ?
O2 K2 O2 66.9(2) . 11 ?
O2 K2 O5 111.87(14) 11 9_566 ?
O2 K2 O5 165.34(12) 11 . ?
O2 K2 O5 111.87(14) . . ?
O2 K2 O5 165.34(12) . 9_566 ?
O3 K2 K2 122.00(9) 1_455 10_556 ?
O3 K2 K2 122.00(9) 11_655 10_556 ?
O3 K2 K4 114.13(11) 11_655 5_445 ?
O3 K2 K4 51.68(9) 1_455 13_566 ?
O3 K2 K4 51.68(9) 11_655 13_566 ?
O3 K2 K4 114.13(11) 1_455 5_445 ?
O3 K2 O2 104.45(16) 1_455 . ?
O3 K2 O2 64.52(12) 11_655 . ?
O3 K2 O2 104.45(16) 11_655 11 ?
O3 K2 O2 64.52(12) 1_455 11 ?
O3 K2 O3 76.09(19) 11_655 1_455 ?
O3 K2 O4 51.73(15) 1_455 1_455 ?
O3 K2 O4 127.82(17) 11_655 1_455 ?
O3 K2 O4 127.82(17) 1_455 . ?
O3 K2 O4 51.73(15) 11_655 . ?
O3 K2 O5 63.70(11) 1_455 9_566 ?
O3 K2 O5 102.83(12) 11_655 9_566 ?
O3 K2 O5 63.70(11) 11_655 . ?
O3 K2 O5 102.83(12) 1_455 . ?
O3 K2 O7 141.28(10) 11_655 . ?
O3 K2 O7 141.28(10) 1_455 . ?
O4 K2 K2 90.64(12) 1_455 10_556 ?
O4 K2 K2 90.64(12) . 10_556 ?
O4 K2 K4 89.41(12) 1_455 13_566 ?
O4 K2 K4 89.55(15) . 5_445 ?
O4 K2 K4 89.41(12) . 13_566 ?
O4 K2 K4 89.55(15) 1_455 5_445 ?
O4 K2 O2 57.16(18) 1_455 11 ?
O4 K2 O2 124.1(2) 1_455 . ?
O4 K2 O2 124.1(2) . 11 ?
O4 K2 O2 57.16(18) . . ?
O4 K2 O4 178.6(3) 1_455 . ?
O4 K2 O5 56.65(16) 1_455 9_566 ?
O4 K2 O5 56.65(16) . . ?
O4 K2 O5 121.96(18) . 9_566 ?
O4 K2 O5 121.96(18) 1_455 . ?
O5 K2 K2 135.11(7) . 10_556 ?
O5 K2 K2 135.11(7) 9_566 10_556 ?
O5 K2 K4 50.46(7) 9_566 5_445 ?
O5 K2 K4 50.46(7) . 5_445 ?
O5 K2 K4 51.52(7) 9_566 13_566 ?
O5 K2 K4 51.52(7) . 13_566 ?
O5 K2 O5 65.3(2) 9_566 . ?
O7 K2 K2 55.52(13) . 10_556 ?
O7 K2 K4 134.14(15) . 13_566 ?
O7 K2 K4 50.91(13) . 5_445 ?
O7 K2 O2 103.05(14) . 11 ?
O7 K2 O2 103.05(14) . . ?
O7 K2 O4 90.14(14) . 1_455 ?
O7 K2 O4 90.14(14) . . ?
O7 K2 O5 91.50(12) . . ?
O7 K2 O5 91.50(12) . 9_566 ?
Ir2 K3 K3 83.87(7) 2_565 13_566 ?
K5 K3 Ir2 86.50(10) 11_655 2_565 ?
K5 K3 Ir2 86.50(10) 1_455 2_565 ?
K5 K3 K3 143.34(13) 1_455 13_566 ?
K5 K3 K3 98.59(12) 11_655 13_566 ?
K5 K3 K5 45.5(2) 1_455 11_655 ?
O1 K3 Ir2 92.81(14) 1_455 2_565 ?
O1 K3 Ir2 92.81(14) . 2_565 ?
O1 K3 Ir2 79.69(14) 13_566 2_565 ?
O1 K3 K3 57.68(5) 13_566 13_566 ?
O1 K3 K3 52.34(12) . 13_566 ?
O1 K3 K3 167.62(15) 1_455 13_566 ?
O1 K3 K5 93.09(17) 1_455 11_655 ?
O1 K3 K5 93.09(17) . 1_455 ?
O1 K3 K5 47.78(16) . 11_655 ?
O1 K3 K5 47.78(16) 1_455 1_455 ?
O1 K3 K5 153.45(14) 13_566 11_655 ?
O1 K3 K5 153.45(14) 13_566 1_455 ?
O1 K3 O1 110.02(12) 13_566 1_455 ?
O1 K3 O1 139.9(2) 1_455 . ?
O1 K3 O1 110.02(12) 13_566 . ?
O3 K3 Ir2 134.81(10) 1_455 2_565 ?
O3 K3 Ir2 36.30(9) 13_566 2_565 ?
O3 K3 Ir2 36.30(9) 7_466 2_565 ?
O3 K3 Ir2 134.81(10) 11_655 2_565 ?
O3 K3 K3 51.24(11) 11_655 13_566 ?
O3 K3 K3 96.27(12) 13_566 13_566 ?
O3 K3 K3 47.92(10) 7_466 13_566 ?
O3 K3 K3 117.05(13) 1_455 13_566 ?
O3 K3 K5 124.94(15) 1_455 11_655 ?
O3 K3 K5 94.51(13) 1_455 1_455 ?
O3 K3 K5 118.07(14) 7_466 1_455 ?
O3 K3 K5 94.51(13) 11_655 11_655 ?
O3 K3 K5 124.94(15) 11_655 1_455 ?
O3 K3 K5 96.56(14) 7_466 11_655 ?
O3 K3 K5 118.07(14) 13_566 11_655 ?
O3 K3 K5 96.56(14) 13_566 1_455 ?
O3 K3 O1 132.10(18) 11_655 1_455 ?
O3 K3 O1 126.77(17) 13_566 . ?
O3 K3 O1 57.91(16) 11_655 . ?
O3 K3 O1 79.87(14) 11_655 13_566 ?
O3 K3 O1 74.46(15) 13_566 1_455 ?
O3 K3 O1 59.37(15) 7_466 13_566 ?
O3 K3 O1 57.91(16) 1_455 1_455 ?
O3 K3 O1 126.77(17) 7_466 1_455 ?
O3 K3 O1 132.10(18) 1_455 . ?
O3 K3 O1 79.87(14) 1_455 13_566 ?
O3 K3 O1 74.46(15) 7_466 . ?
O3 K3 O1 59.37(15) 13_566 13_566 ?
O3 K3 O3 138.50(10) 1_455 7_466 ?
O3 K3 O3 54.93(18) 7_466 13_566 ?
O3 K3 O3 79.5(2) 1_455 11_655 ?
O3 K3 O3 99.16(13) 11_655 7_466 ?
O3 K3 O3 99.16(13) 1_455 13_566 ?
O3 K3 O3 138.50(10) 11_655 13_566 ?
O3 K3 O6 139.37(10) 1_455 13_566 ?
O3 K3 O6 61.47(15) 7_466 13_566 ?
O3 K3 O6 139.37(10) 11_655 13_566 ?
O3 K3 O6 61.47(15) 13_566 13_566 ?
O6 K3 Ir2 32.70(13) 13_566 2_565 ?
O6 K3 K3 101.15(10) 13_566 13_566 ?
O6 K3 K5 56.73(15) 13_566 1_455 ?
O6 K3 K5 56.73(15) 13_566 11_655 ?
O6 K3 O1 81.84(14) 13_566 1_455 ?
O6 K3 O1 112.4(2) 13_566 13_566 ?
O6 K3 O1 81.84(14) 13_566 . ?
Ir2 K4 Ir2 127.83(6) 2_665 2_565 ?
Ir2 K4 K2 64.27(3) 2_565 13_566 ?
Ir2 K4 K2 64.27(3) 2_665 13_566 ?
Ir2 K4 K5 87.66(10) 2_565 11_655 ?
Ir2 K4 K5 143.16(11) 2_665 11_655 ?
K2 K4 K5 145.39(11) 13_566 11_655 ?
O1 K4 Ir2 104.88(7) . 2_565 ?
O1 K4 Ir2 104.88(7) . 2_665 ?
O1 K4 K2 116.58(17) . 13_566 ?
O1 K4 K5 49.03(14) . 11_655 ?
O1 K4 O3 81.72(16) . 7_466 ?
O1 K4 O3 81.72(16) . 13_666 ?
O1 K4 O5 141.86(11) . 5 ?
O1 K4 O5 141.86(11) . 13_566 ?
O1 K4 O6 86.22(15) . 13_566 ?
O1 K4 O6 86.22(15) . 13_666 ?
O1 K4 O7 94.1(3) . 5 ?
O3 K4 Ir2 107.67(10) 7_466 2_665 ?
O3 K4 Ir2 38.06(9) 7_466 2_565 ?
O3 K4 Ir2 38.06(9) 13_666 2_665 ?
O3 K4 Ir2 107.67(10) 13_666 2_565 ?
O3 K4 K2 50.63(10) 13_666 13_566 ?
O3 K4 K2 50.63(10) 7_466 13_566 ?
O3 K4 K5 130.74(15) 13_666 11_655 ?
O3 K4 K5 94.81(13) 7_466 11_655 ?
O3 K4 O3 74.79(18) 13_666 7_466 ?
O3 K4 O5 66.65(11) 7_466 13_566 ?
O3 K4 O5 108.32(12) 7_466 5 ?
O3 K4 O5 108.32(12) 13_666 13_566 ?
O3 K4 O5 66.65(11) 13_666 5 ?
O3 K4 O6 133.48(16) 7_466 13_666 ?
O3 K4 O6 59.02(15) 13_666 13_666 ?
O3 K4 O6 59.02(15) 7_466 13_566 ?
O3 K4 O6 133.48(16) 13_666 13_566 ?
O3 K4 O7 142.15(9) 13_666 5 ?
O3 K4 O7 142.15(9) 7_466 5 ?
O5 K4 Ir2 104.66(12) 5 2_565 ?
O5 K4 Ir2 37.07(9) 5 2_665 ?
O5 K4 Ir2 104.66(12) 13_566 2_665 ?
O5 K4 Ir2 37.07(10) 13_566 2_565 ?
O5 K4 K2 58.10(7) 13_566 13_566 ?
O5 K4 K2 58.10(7) 5 13_566 ?
O5 K4 K5 111.02(14) 13_566 11_655 ?
O5 K4 K5 155.05(11) 5 11_655 ?
O5 K4 O5 71.6(2) 5 13_566 ?
O5 K4 O6 130.96(19) 5 13_566 ?
O5 K4 O6 130.96(19) 13_566 13_666 ?
O5 K4 O6 59.79(17) 5 13_666 ?
O5 K4 O6 59.79(17) 13_566 13_566 ?
O6 K4 Ir2 161.84(14) 13_566 2_665 ?
O6 K4 Ir2 161.84(14) 13_666 2_565 ?
O6 K4 Ir2 34.06(12) 13_566 2_565 ?
O6 K4 Ir2 34.06(12) 13_666 2_665 ?
O6 K4 K2 98.02(13) 13_566 13_566 ?
O6 K4 K2 98.02(13) 13_666 13_566 ?
O6 K4 K5 110.34(17) 13_666 11_655 ?
O6 K4 K5 54.56(16) 13_566 11_655 ?
O6 K4 O6 163.9(3) 13_566 13_666 ?
O7 K4 Ir2 109.74(7) 5 2_665 ?
O7 K4 Ir2 109.74(7) 5 2_565 ?
O7 K4 K2 149.3(2) 5 13_566 ?
O7 K4 K5 57.06(19) 5 11_655 ?
O7 K4 O5 98.08(17) 5 13_566 ?
O7 K4 O5 98.08(17) 5 5 ?
O7 K4 O6 83.22(13) 5 13_566 ?
O7 K4 O6 83.22(13) 5 13_666 ?
K1 K5 K3 99.80(12) 5 10_656 ?
K1 K5 K3 99.80(12) 5 1_655 ?
K1 K5 K4 76.59(11) 5 . ?
K3 K5 K3 117.0(2) 1_655 10_656 ?
K3 K5 K4 170.70(19) 10_656 . ?
K3 K5 K4 72.27(4) 1_655 . ?
K5 K5 K1 113.36(13) 11_655 5 ?
K5 K5 K1 66.64(13) 11_755 5 ?
K5 K5 K3 67.27(11) 11_755 1_655 ?
K5 K5 K3 112.73(11) 11_655 10_656 ?
K5 K5 K3 112.73(11) 11_655 1_655 ?
K5 K5 K3 67.27(11) 11_755 10_656 ?
K5 K5 K4 62.08(10) 11_655 . ?
K5 K5 K4 117.92(10) 11_755 . ?
K5 K5 K5 180.000(1) 11_755 11_655 ?
K5 K5 O1 127.76(17) 11_755 10_556 ?
K5 K5 O1 127.76(17) 11_755 . ?
K5 K5 O2 97.5(2) 11_755 11_655 ?
K5 K5 O6 63.90(14) 11_755 6_664 ?
K5 K5 O6 63.90(14) 11_755 13_666 ?
K5 K5 O7 122.11(15) 11_755 5 ?
O1 K5 K1 126.1(2) 10_556 5 ?
O1 K5 K1 126.1(2) . 5 ?
O1 K5 K3 134.1(2) . 10_656 ?
O1 K5 K3 60.75(10) 10_556 10_656 ?
O1 K5 K3 60.75(10) . 1_655 ?
O1 K5 K3 134.1(2) 10_556 1_655 ?
O1 K5 K4 114.3(3) 10_556 . ?
O1 K5 K4 50.15(18) . . ?
O1 K5 K5 52.24(17) . 11_655 ?
O1 K5 K5 52.24(17) 10_556 11_655 ?
O1 K5 O1 88.0(3) 10_556 . ?
O1 K5 O2 63.0(2) . 11_655 ?
O1 K5 O2 63.0(2) 10_556 11_655 ?
O1 K5 O6 167.5(3) 10_556 13_666 ?
O1 K5 O6 167.5(3) . 6_664 ?
O1 K5 O6 86.67(16) . 13_666 ?
O1 K5 O6 86.67(16) 10_556 6_664 ?
O1 K5 O7 89.7(2) 10_556 5 ?
O1 K5 O7 89.7(2) . 5 ?
O2 K5 K1 164.1(3) 11_655 5 ?
O2 K5 K3 72.60(13) 11_655 1_655 ?
O2 K5 K3 72.60(13) 11_655 10_656 ?
O2 K5 K4 112.96(15) 11_655 . ?
O2 K5 K5 82.5(2) 11_655 11_655 ?
O2 K5 O6 123.7(2) 11_655 13_666 ?
O2 K5 O6 123.7(2) 11_655 6_664 ?
O2 K5 O7 140.4(3) 11_655 5 ?
O6 K5 K1 50.56(15) 6_664 5 ?
O6 K5 K1 50.56(15) 13_666 5 ?
O6 K5 K3 51.10(15) 6_664 10_656 ?
O6 K5 K3 51.10(15) 13_666 1_655 ?
O6 K5 K3 129.9(2) 6_664 1_655 ?
O6 K5 K3 129.9(2) 13_666 10_656 ?
O6 K5 K4 54.09(8) 13_666 . ?
O6 K5 K4 122.8(2) 6_664 . ?
O6 K5 K5 116.10(15) 6_664 11_655 ?
O6 K5 K5 116.10(15) 13_666 11_655 ?
O6 K5 O6 96.3(3) 13_666 6_664 ?
O6 K5 O7 78.97(17) 6_664 5 ?
O6 K5 O7 78.97(17) 13_666 5 ?
O7 K5 K1 55.47(14) 5 5 ?
O7 K5 K3 120.25(10) 5 10_656 ?
O7 K5 K3 120.25(10) 5 1_655 ?
O7 K5 K4 50.64(10) 5 . ?
O7 K5 K5 57.89(16) 5 11_655 ?
Ir1 O1 K3 89.76(15) 14_556 1_655 ?
Ir1 O1 K3 89.76(15) 14_556 . ?
Ir1 O1 K3 91.4(3) 14_556 13_566 ?
Ir1 O1 K4 172.8(4) 14_556 . ?
Ir1 O1 K5 104.8(3) 14_556 . ?
Ir1 O1 K5 104.8(3) 14_556 11_655 ?
K3 O1 K3 139.9(2) 1_655 . ?
K3 O1 K3 69.98(12) 13_566 . ?
K3 O1 K3 69.98(12) 13_566 1_655 ?
K4 O1 K3 87.78(14) . 1_655 ?
K4 O1 K3 81.43(19) . 13_566 ?
K4 O1 K3 87.78(14) . . ?
K5 O1 K3 137.90(17) . 13_566 ?
K5 O1 K3 146.4(3) 11_655 1_655 ?
K5 O1 K3 71.47(14) . 1_655 ?
K5 O1 K3 146.4(3) . . ?
K5 O1 K3 137.90(17) 11_655 13_566 ?
K5 O1 K3 71.47(14) 11_655 . ?
K5 O1 K4 80.8(2) . . ?
K5 O1 K4 80.8(2) 11_655 . ?
K5 O1 K5 75.5(3) . 11_655 ?
Ir1 O2 Ir1 101.4(3) 14_556 5 ?
Ir1 O2 K2 139.8(3) 14_556 10_556 ?
Ir1 O2 K2 139.8(3) 5 . ?
Ir1 O2 K2 86.38(12) 5 10_556 ?
Ir1 O2 K2 86.38(12) 14_556 . ?
Ir1 O2 K5 94.7(2) 14_556 11_655 ?
Ir1 O2 K5 94.7(2) 5 11_655 ?
K2 O2 K2 64.57(15) 10_556 . ?
K5 O2 K2 124.3(2) 11_655 . ?
K5 O2 K2 124.3(2) 11_655 10_556 ?
Ir1 O3 K2 95.30(15) 14_556 1_655 ?
Ir1 O3 K3 93.05(16) 14_556 13_566 ?
Ir1 O3 K3 101.94(17) 14_556 1_655 ?
Ir1 O3 K4 169.3(2) 14_556 13_666 ?
Ir2 O3 Ir1 87.81(16) 14_556 14_556 ?
Ir2 O3 K2 96.59(18) 14_556 1_655 ?
Ir2 O3 K3 90.27(15) 14_556 13_566 ?
Ir2 O3 K3 167.1(2) 14_556 1_655 ?
Ir2 O3 K4 85.00(14) 14_556 13_666 ?
K2 O3 K3 169.38(18) 1_655 13_566 ?
K2 O3 K4 77.69(13) 1_655 13_666 ?
K3 O3 K2 91.00(14) 1_655 1_655 ?
K3 O3 K3 80.84(13) 1_655 13_566 ?
K3 O3 K4 94.91(13) 13_566 13_666 ?
K3 O3 K4 86.42(13) 1_655 13_666 ?
Ir1 O4 Ir2 90.2(3) 14_556 14_556 ?
Ir1 O4 K1 135.1(3) 14_556 . ?
Ir1 O4 K2 89.68(15) 14_556 1_655 ?
Ir1 O4 K2 89.68(15) 14_556 . ?
Ir2 O4 K1 134.7(3) 14_556 . ?
Ir2 O4 K2 90.62(12) 14_556 1_655 ?
Ir2 O4 K2 90.62(12) 14_556 . ?
K1 O4 K2 89.79(13) . . ?
K1 O4 K2 89.79(13) . 1_655 ?
K2 O4 K2 178.6(3) . 1_655 ?
Ir2 O5 Ir2 100.4(3) 6 14_556 ?
Ir2 O5 K2 86.39(5) 6 9_566 ?
Ir2 O5 K2 86.39(5) 14_556 . ?
Ir2 O5 K2 138.92(5) 6 . ?
Ir2 O5 K2 138.92(5) 14_556 9_566 ?
Ir2 O5 K4 83.11(5) 6 5_445 ?
Ir2 O5 K4 150.35(5) 6 13_566 ?
Ir2 O5 K4 83.11(5) 14_556 13_566 ?
Ir2 O5 K4 150.35(5) 14_556 5_445 ?
K2 O5 K2 114.7(2) 9_566 . ?
K4 O5 K2 72.80(12) 13_566 9_566 ?
K4 O5 K2 70.38(11) 5_445 9_566 ?
K4 O5 K2 72.80(12) 5_445 . ?
K4 O5 K2 70.38(11) 13_566 . ?
K4 O5 K4 108.4(2) 5_445 13_566 ?
Ir2 O6 K1 128.1(4) 14_556 9_666 ?
Ir2 O6 K3 93.1(3) 14_556 13_566 ?
Ir2 O6 K4 82.02(13) 14_556 13_666 ?
Ir2 O6 K4 82.02(13) 14_556 13_566 ?
Ir2 O6 K5 149.3(2) 14_556 13_666 ?
Ir2 O6 K5 149.3(2) 14_556 7_466 ?
K1 O6 K3 138.8(3) 9_666 13_566 ?
K1 O6 K4 95.57(14) 9_666 13_666 ?
K1 O6 K4 95.57(14) 9_666 13_566 ?
K1 O6 K5 70.98(17) 9_666 7_466 ?
K1 O6 K5 70.98(17) 9_666 13_666 ?
K3 O6 K4 89.61(15) 13_566 13_666 ?
K3 O6 K4 89.61(15) 13_566 13_566 ?
K3 O6 K5 72.17(19) 13_566 13_666 ?
K3 O6 K5 72.17(19) 13_566 7_466 ?
K4 O6 K4 163.9(3) 13_566 13_666 ?
K4 O6 K5 123.5(2) 13_566 13_666 ?
K4 O6 K5 71.34(16) 13_566 7_466 ?
K4 O6 K5 123.5(2) 13_666 7_466 ?
K4 O6 K5 71.34(16) 13_666 13_666 ?
K5 O6 K5 52.2(3) 13_666 7_466 ?
K1 O7 K1 162.6(4) . 1_455 ?
K1 O7 K5 130.8(3) . 15_545 ?
K1 O7 K5 66.59(16) 1_455 15_545 ?
K1 O7 K5 66.59(16) . 5_445 ?
K1 O7 K5 130.8(3) 1_455 5_445 ?
K2 O7 K1 82.84(19) 10_556 1_455 ?
K2 O7 K1 82.84(19) 10_556 . ?
K2 O7 K1 82.84(19) . 1_455 ?
K2 O7 K1 82.84(19) . . ?
K2 O7 K2 69.0(3) . 10_556 ?
K2 O7 K5 134.28(8) . 5_445 ?
K2 O7 K5 134.28(8) . 15_545 ?
K2 O7 K5 134.28(8) 10_556 5_445 ?
K2 O7 K5 134.28(8) 10_556 15_545 ?
K4 O7 K1 93.11(5) 5_445 . ?
K4 O7 K1 93.11(5) 14_446 . ?
K4 O7 K1 93.11(5) 14_446 1_455 ?
K4 O7 K1 93.11(5) 5_445 1_455 ?
K4 O7 K2 145.5(3) 14_446 . ?
K4 O7 K2 76.55(10) 14_446 10_556 ?
K4 O7 K2 76.55(10) 5_445 . ?
K4 O7 K2 145.5(3) 5_445 10_556 ?
K4 O7 K4 137.9(4) 14_446 5_445 ?
K4 O7 K5 72.30(19) 14_446 15_545 ?
K4 O7 K5 72.30(19) 5_445 15_545 ?
K4 O7 K5 72.30(19) 14_446 5_445 ?
K4 O7 K5 72.30(19) 5_445 5_445 ?
K5 O7 K5 64.2(3) 15_545 5_445 ?

loop_
_geom_bond_atom_site_label_1
_geom_bond_atom_site_label_2
_geom_bond_distance
_geom_bond_site_symmetry_2
_geom_bond_publ_flag
Ir1 Ir1 3.0655(6) 10_556 ?
Ir1 Ir2 2.8106(5) . ?
Ir1 K2 3.5344(15) 14_446 ?
Ir1 K2 3.5344(15) 14_546 ?
Ir1 K3 3.501(2) 2_564 ?
Ir1 K5 3.600(5) 5_445 ?
Ir1 O1 1.845(7) 14_446 ?
Ir1 O2 1.981(4) 15_545 ?
Ir1 O2 1.981(4) 5_445 ?
Ir1 O3 2.028(4) 14_446 ?
Ir1 O3 2.028(4) 8_545 ?
Ir1 O4 1.978(7) 14_446 ?
Ir2 Ir2 3.0536(7) 9 ?
Ir2 K2 3.5676(12) 14_546 ?
Ir2 K3 3.421(2) 2_564 ?
Ir2 K4 3.2731(9) 2_664 ?
Ir2 K4 3.2731(9) 2_564 ?
Ir2 O3 2.025(4) 8_545 ?
Ir2 O3 2.025(4) 14_446 ?
Ir2 O4 1.989(6) 14_446 ?
Ir2 O5 1.987(4) 14_446 ?
Ir2 O5 1.987(4) 6_554 ?
Ir2 O6 1.851(6) 14_446 ?
K1 K2 3.874(2) . ?
K1 K2 3.874(2) 10_656 ?
K1 K2 3.874(2) 10_556 ?
K1 K2 3.874(2) 1_655 ?
K1 K5 3.313(6) 5_445 ?
K1 K5 3.313(6) 15_645 ?
K1 O4 2.535(7) 10_556 ?
K1 O4 2.535(7) . ?
K1 O6 2.706(7) 9_666 ?
K1 O6 2.706(7) 2_664 ?
K1 O7 2.9739(17) 1_655 ?
K1 O7 2.9739(17) . ?
K2 K2 3.263(4) 10_556 ?
K2 K4 3.429(3) 13_566 ?
K2 K4 3.531(4) 5_445 ?
K2 O2 3.055(6) . ?
K2 O2 3.055(6) 11 ?
K2 O3 2.714(5) 1_455 ?
K2 O3 2.714(5) 11_655 ?
K2 O4 2.93987(18) 1_455 ?
K2 O4 2.93987(19) . ?
K2 O5 3.091(4) . ?
K2 O5 3.091(4) 9_566 ?
K2 O7 2.882(9) . ?
K3 Ir2 3.421(2) 2_565 ?
K3 K3 3.479(2) 13_566 ?
K3 K5 3.400(4) 11_655 ?
K3 K5 3.400(4) 1_455 ?
K3 O1 2.931(7) 13_566 ?
K3 O1 3.129(2) 1_455 ?
K3 O1 3.129(2) . ?
K3 O3 2.748(5) 13_566 ?
K3 O3 2.615(5) 11_655 ?
K3 O3 2.615(5) 1_455 ?
K3 O3 2.748(5) 7_466 ?
K3 O6 2.780(8) 13_566 ?
K4 Ir2 3.2731(9) 2_565 ?
K4 Ir2 3.2731(9) 2_665 ?
K4 K2 3.429(3) 13_566 ?
K4 K5 3.473(5) 11_655 ?
K4 O1 2.700(8) . ?
K4 O3 2.754(4) 13_666 ?
K4 O3 2.754(4) 7_466 ?
K4 O5 2.850(4) 13_566 ?
K4 O5 2.850(4) 5 ?
K4 O6 2.9687(10) 13_566 ?
K4 O6 2.9687(10) 13_666 ?
K4 O7 2.818(4) 5 ?
K5 K1 3.313(6) 5 ?
K5 K3 3.400(4) 1_655 ?
K5 K3 3.400(4) 10_656 ?
K5 K5 2.627(14) 11_755 ?
K5 K5 3.252(14) 11_655 ?
K5 O1 2.656(7) 10_556 ?
K5 O1 2.656(7) . ?
K5 O2 2.848(8) 11_655 ?
K5 O6 2.986(7) 13_666 ?
K5 O6 2.986(7) 6_664 ?
K5 O7 3.059(11) 5 ?
O1 Ir1 1.845(7) 14_556 ?
O1 K3 3.129(2) 1_655 ?
O1 K3 2.931(7) 13_566 ?
O1 K5 2.656(7) 11_655 ?
O2 Ir1 1.981(4) 5 ?
O2 Ir1 1.981(4) 14_556 ?
O2 K2 3.055(6) 10_556 ?
O2 K5 2.848(8) 11_655 ?
O3 Ir1 2.028(4) 14_556 ?
O3 Ir2 2.025(4) 14_556 ?
O3 K2 2.714(5) 1_655 ?
O3 K3 2.748(5) 13_566 ?
O3 K3 2.615(5) 1_655 ?
O3 K4 2.754(4) 13_666 ?
O4 Ir1 1.978(7) 14_556 ?
O4 Ir2 1.989(6) 14_556 ?
O4 K2 2.93987(18) 1_655 ?
O5 Ir2 1.987(4) 14_556 ?
O5 Ir2 1.987(4) 6 ?
O5 K2 3.091(4) 9_566 ?
O5 K4 2.850(4) 5_445 ?
O5 K4 2.850(4) 13_566 ?
O6 Ir2 1.851(6) 14_556 ?
O6 K1 2.706(7) 9_666 ?
O6 K3 2.780(8) 13_566 ?
O6 K4 2.9687(9) 13_566 ?
O6 K4 2.9687(9) 13_666 ?
O6 K5 2.986(7) 13_666 ?
O6 K5 2.986(7) 7_466 ?
O7 K1 2.9739(17) 1_455 ?
O7 K2 2.882(9) 10_556 ?
O7 K4 2.818(4) 14_446 ?
O7 K4 2.818(4) 5_445 ?
O7 K5 3.059(11) 15_545 ?
O7 K5 3.059(11) 5_445 ?
